data_1526403
loop_
_publ_author_name
'Rozier, P.'
'Satto, C.'
'Galy, J.'

_publ_section_title
;
 The vanadium oxide bronze Cu2.33-x V4 O11. Solid state chemistry, XRD
;
_journal_name_full 'Solid State Sciences'
_journal_page_first 595
_journal_page_last 605
_journal_volume 2
_journal_year 2000
_chemical_formula_sum 'Cu2.324 O11 V4'
_chemical_name_systematic 'Cu2.324 V4 O11'
_space_group_IT_number 8
_symmetry_space_group_name_Hall 'C -2y'
_symmetry_space_group_name_H-M 'C 1 m 1'
_cell_angle_alpha 90
_cell_angle_beta 101.84
_cell_angle_gamma 90
_cell_formula_units_Z 2
_cell_length_a 15.309
_cell_length_b 3.61
_cell_length_c 7.335
_cell_volume 396.748
_citation_journal_id_ASTM SSSCFJ
_cod_data_source_file Rozier_SSSCFJ_2000_643.cif
_cod_data_source_block Cu2.324O11V4
_cod_original_cell_volume 396.7478
_cod_database_code 1526403

loop_
_symmetry_equiv_pos_as_xyz
x,y,z
x,-y,z
x+1/2,y+1/2,z
x+1/2,-y+1/2,z

loop_
_atom_site_label
_atom_site_type_symbol
_atom_site_fract_x
_atom_site_fract_y
_atom_site_fract_z
_atom_site_occupancy
_atom_site_U_iso_or_equiv
O9 O-2 0.4241 0.5 0.6416 1 0.0
Cu3 Cu+1 0.2621 0.244 0.5043 0.328 0.0
Cu2 Cu+1 0.2605 0 0.5632 0.332 0.0
V3 V+4 0.1817 0.5 0.85281 1 0.0
O2 O-2 0.1964 0 -0.0683 1 0.0
O5 O-2 0.2548 0 0.2917 1 0.0
V2 V+4 0.3344 0 0.14231 1 0.0
Cu4 Cu+1 0.2652 0.5 0.4428 0.336 0.0
Cu1 Cu+1 0.5077 0.703 0.5044 0.5 0.0
V1 V+4 0.12214 0 0.15794 1 0.0
O1 O-2 0.0096 0 -0.0019 1 0.0
O4 O-2 0.429 0 0.2958 1 0.0
O3 O-2 0.3797 0 0.8978 1 0.0
O10 O-2 0.3215 0.5 0.0697 1 0.0
O7 O-2 0.0874 0.5 0.707 1 0.0
O8 O-2 0.2593 0.5 0.7052 1 0.0
V4 V+4 0.40467 0.5 0.85574 1 0.0
O6 O-2 0.0918 0 0.361 1 0.0
O11 O-2 0.1375 0.5 0.1033 1 0.0
